data_4332043
loop_
_publ_author_name
'Evans, William J.'
'Rego, Daniel B.'
'Ziller, Joseph W.'

_publ_section_title
;
 Lanthanum and Alkali Metal Coordination Chemistry of the
 Bis(dimethylphenylsilyl)amide Ligand
;
_journal_issue 8
_journal_name_full 'Inorganic Chemistry'
_journal_page_first 3437
_journal_page_last 3443
_journal_paper_doi 10.1021/ic052091c
_journal_volume 45
_journal_year 2006
_chemical_formula_sum 'C46 H60 K2 N2 Si4'
_chemical_formula_weight 831.52
_chemical_name_systematic
; 
 ? 
;
_space_group_IT_number 2
_symmetry_cell_setting triclinic
_symmetry_space_group_name_Hall '-P 1'
_symmetry_space_group_name_H-M 'P -1'
_atom_sites_solution_hydrogens geom
_atom_sites_solution_primary direct
_atom_sites_solution_secondary difmap
_audit_creation_method SHELXTL
_cell_angle_alpha 88.759(7)
_cell_angle_beta 87.665(7)
_cell_angle_gamma 71.764(6)
_cell_formula_units_Z 3
_cell_length_a 11.334(5)
_cell_length_b 11.469(5)
_cell_length_c 28.841(12)
_cell_measurement_temperature 163(2)
_cell_volume 3558(3)
_computing_cell_refinement 'Bruker SMART/SAINT'
_computing_data_collection 'Bruker SMART'
_computing_data_reduction 'Bruker SAINT'
_computing_molecular_graphics 'Bruker SHELXTL'
_computing_publication_material 'Bruker SHELXTL'
_computing_structure_refinement 'Bruker SHELXTL'
_computing_structure_solution 'Bruker SHELXTL'
_diffrn_ambient_temperature 163(2)
_diffrn_measured_fraction_theta_full 0.857
_diffrn_measured_fraction_theta_max 0.857
_diffrn_measurement_device_type 'CCD area detector'
_diffrn_measurement_method 'phi and omega scans'
_diffrn_radiation_monochromator graphite
_diffrn_radiation_source 'normal-focus sealed tube'
_diffrn_radiation_type MoK\a
_diffrn_radiation_wavelength 0.71073
_diffrn_reflns_av_R_equivalents 0.0649
_diffrn_reflns_av_sigmaI/netI 0.1379
_diffrn_reflns_limit_h_max 14
_diffrn_reflns_limit_h_min -14
_diffrn_reflns_limit_k_max 14
_diffrn_reflns_limit_k_min -14
_diffrn_reflns_limit_l_max 36
_diffrn_reflns_limit_l_min -31
_diffrn_reflns_number 21104
_diffrn_reflns_theta_full 26.37
_diffrn_reflns_theta_max 26.37
_diffrn_reflns_theta_min 1.89
_diffrn_standards_decay_% '< 1.0'
_diffrn_standards_interval_count 'initial 50 frames recollected'
_diffrn_standards_number '50 frames'
_exptl_absorpt_coefficient_mu 0.333
_exptl_absorpt_correction_T_max 0.9304
_exptl_absorpt_correction_T_min 0.9068
_exptl_absorpt_correction_type multi-scan
_exptl_absorpt_process_details 'Bruker SADABS'
_exptl_crystal_colour colorless
_exptl_crystal_density_diffrn 1.164
_exptl_crystal_density_meas ?
_exptl_crystal_density_method 'not measured'
_exptl_crystal_description irregular
_exptl_crystal_F_000 1332
_exptl_crystal_size_max 0.30
_exptl_crystal_size_mid 0.25
_exptl_crystal_size_min 0.22
_refine_diff_density_max 0.691
_refine_diff_density_min -0.585
_refine_diff_density_rms 0.114
_refine_ls_extinction_coef 0.0131(11)
_refine_ls_extinction_expression Fc^*^=kFc[1+0.001xFc^2^\l^3^/sin(2\q)]^-1/4^
_refine_ls_extinction_method SHELXTL
_refine_ls_goodness_of_fit_ref 1.031
_refine_ls_hydrogen_treatment constr
_refine_ls_matrix_type full
_refine_ls_number_parameters 731
_refine_ls_number_reflns 12488
_refine_ls_number_restraints 0
_refine_ls_restrained_S_all 1.031
_refine_ls_R_factor_all 0.1599
_refine_ls_R_factor_gt 0.0900
_refine_ls_shift/su_max 0.000
_refine_ls_shift/su_mean 0.000
_refine_ls_structure_factor_coef Fsqd
_refine_ls_weighting_details 'calc w=1/[\s^2^(Fo^2^)+(0.1111P)^2^+4.7300P] where P=(Fo^2^+2Fc^2^)/3'
_refine_ls_weighting_scheme calc
_refine_ls_wR_factor_gt 0.2044
_refine_ls_wR_factor_ref 0.2386
_reflns_number_gt 7009
_reflns_number_total 12488
_reflns_threshold_expression >2sigma(I)
_cod_data_source_file ic052091csup2.cif
_cod_data_source_block dbr17
_cod_depositor_comments
;
The following automatic conversions were performed:

'_symmetry_cell_setting' value 'Triclinic' changed to 'triclinic'
according to /home/saulius/struct/CIF-dictionaries/cif_core.dic
dictionary named 'cif_core.dic' version 2.4.2 from 2011-04-26.

Automatic conversion script
Id: cif_fix_values 1891 2012-01-12 08:04:46Z andrius 

The following automatic conversions were performed:

'_exptl_crystal_density_meas' value 'n/a' was changed to '?' - the
value is perceived as not measured.

Automatic conversion script
Id: cif_fix_values 3008 2015-01-20 13:52:24Z robertas 
;
_cod_original_cell_volume 3557(2)
_cod_original_sg_symbol_H-M P-1
_cod_database_code 4332043

loop_
_symmetry_equiv_pos_as_xyz
'x, y, z'
'-x, -y, -z'

loop_
_atom_site_label
_atom_site_type_symbol
_atom_site_fract_x
_atom_site_fract_y
_atom_site_fract_z
_atom_site_U_iso_or_equiv
_atom_site_adp_type
_atom_site_occupancy
_atom_site_symmetry_multiplicity
_atom_site_calc_flag
_atom_site_refinement_flags
K1 K 0.88875(12) 0.12484(13) 0.33107(5) 0.0248(4) Uani 1 1 d .
K2 K 0.63133(11) 0.43860(13) 0.34548(5) 0.0246(4) Uani 1 1 d .
Si1 Si 0.54553(15) 0.14610(16) 0.33903(6) 0.0217(4) Uani 1 1 d .
Si2 Si 0.63957(15) 0.25178(17) 0.25237(6) 0.0223(4) Uani 1 1 d .
Si3 Si 0.88741(15) 0.31330(17) 0.42244(6) 0.0219(4) Uani 1 1 d .
Si4 Si 0.97355(15) 0.41945(17) 0.33419(7) 0.0230(4) Uani 1 1 d .
N1 N 0.6424(4) 0.2031(5) 0.30752(18) 0.0204(12) Uani 1 1 d .
N2 N 0.8796(4) 0.3629(5) 0.36749(18) 0.0200(12) Uani 1 1 d .
C1 C 1.0565(6) -0.0431(7) 0.2220(2) 0.0329(17) Uani 1 1 d .
C2 C 1.1364(6) -0.0194(7) 0.2529(3) 0.0344(18) Uani 1 1 d .
H2A H 1.1821 0.0342 0.2433 0.041 Uiso 1 1 calc R
C3 C 1.1527(6) -0.0703(7) 0.2970(3) 0.0374(19) Uani 1 1 d .
H3A H 1.2093 -0.0528 0.3170 0.045 Uiso 1 1 calc R
C4 C 1.0848(6) -0.1476(7) 0.3115(3) 0.0340(17) Uani 1 1 d .
H4A H 1.0936 -0.1830 0.3417 0.041 Uiso 1 1 calc R
C5 C 1.0029(6) -0.1725(7) 0.2805(3) 0.0326(17) Uani 1 1 d .
H5A H 0.9574 -0.2264 0.2898 0.039 Uiso 1 1 calc R
C6 C 0.9883(6) -0.1203(6) 0.2375(3) 0.0302(17) Uani 1 1 d .
H6A H 0.9306 -0.1363 0.2176 0.036 Uiso 1 1 calc R
C7 C 1.0409(8) 0.0104(8) 0.1735(3) 0.049(2) Uani 1 1 d .
H7A H 1.0945 0.0624 0.1684 0.073 Uiso 1 1 calc R
H7B H 0.9540 0.0599 0.1697 0.073 Uiso 1 1 calc R
H7C H 1.0640 -0.0562 0.1509 0.073 Uiso 1 1 calc R
C8 C 0.4980(5) 0.6717(6) 0.4354(2) 0.0247(15) Uani 1 1 d .
C9 C 0.4193(6) 0.5971(6) 0.4385(2) 0.0276(16) Uani 1 1 d .
H9A H 0.4126 0.5543 0.4666 0.033 Uiso 1 1 calc R
C10 C 0.3518(6) 0.5865(6) 0.4006(3) 0.0324(18) Uani 1 1 d .
H10A H 0.2984 0.5371 0.4031 0.039 Uiso 1 1 calc R
C11 C 0.3611(6) 0.6467(7) 0.3593(3) 0.0342(18) Uani 1 1 d .
H11A H 0.3153 0.6380 0.3334 0.041 Uiso 1 1 calc R
C12 C 0.4380(6) 0.7200(7) 0.3559(3) 0.0331(17) Uani 1 1 d .
H12A H 0.4441 0.7629 0.3278 0.040 Uiso 1 1 calc R
C13 C 0.5069(5) 0.7306(6) 0.3943(2) 0.0279(16) Uani 1 1 d .
H13A H 0.5606 0.7797 0.3915 0.033 Uiso 1 1 calc R
C14 C 0.5696(6) 0.6837(7) 0.4769(2) 0.0370(18) Uani 1 1 d .
H14A H 0.6192 0.7382 0.4690 0.056 Uiso 1 1 calc R
H14B H 0.6248 0.6026 0.4857 0.056 Uiso 1 1 calc R
H14C H 0.5115 0.7182 0.5028 0.056 Uiso 1 1 calc R
C15 C 0.6351(6) 0.0323(6) 0.3830(2) 0.0251(15) Uani 1 1 d .
C16 C 0.6047(6) 0.0385(7) 0.4311(2) 0.0321(17) Uani 1 1 d .
H16A H 0.5338 0.1018 0.4423 0.038 Uiso 1 1 calc R
C17 C 0.6760(7) -0.0458(8) 0.4625(3) 0.042(2) Uani 1 1 d .
H17A H 0.6535 -0.0382 0.4946 0.050 Uiso 1 1 calc R
C18 C 0.7787(7) -0.1397(7) 0.4476(3) 0.039(2) Uani 1 1 d .
H18A H 0.8272 -0.1962 0.4693 0.047 Uiso 1 1 calc R
C19 C 0.8107(6) -0.1512(7) 0.4005(3) 0.0344(18) Uani 1 1 d .
H19A H 0.8806 -0.2165 0.3898 0.041 Uiso 1 1 calc R
C20 C 0.7399(6) -0.0665(6) 0.3689(3) 0.0288(16) Uani 1 1 d .
H20A H 0.7631 -0.0755 0.3368 0.035 Uiso 1 1 calc R
C21 C 0.4233(6) 0.2660(7) 0.3732(3) 0.0353(18) Uani 1 1 d .
H21A H 0.4632 0.3127 0.3917 0.053 Uiso 1 1 calc R
H21B H 0.3766 0.2260 0.3938 0.053 Uiso 1 1 calc R
H21C H 0.3665 0.3217 0.3518 0.053 Uiso 1 1 calc R
C22 C 0.4549(6) 0.0640(7) 0.3061(3) 0.0337(18) Uani 1 1 d .
H22A H 0.5125 -0.0009 0.2873 0.051 Uiso 1 1 calc R
H22B H 0.3972 0.1227 0.2858 0.051 Uiso 1 1 calc R
H22C H 0.4079 0.0277 0.3281 0.051 Uiso 1 1 calc R
C23 C 0.5176(5) 0.4092(6) 0.2443(2) 0.0231(15) Uani 1 1 d .
C24 C 0.5456(6) 0.5197(6) 0.2364(2) 0.0253(15) Uani 1 1 d .
H24A H 0.6299 0.5182 0.2350 0.030 Uiso 1 1 calc R
C25 C 0.4533(6) 0.6295(6) 0.2305(2) 0.0297(16) Uani 1 1 d .
H25A H 0.4749 0.7024 0.2253 0.036 Uiso 1 1 calc R
C26 C 0.3290(6) 0.6353(7) 0.2323(2) 0.0324(17) Uani 1 1 d .
H26A H 0.2656 0.7114 0.2281 0.039 Uiso 1 1 calc R
C27 C 0.2990(6) 0.5280(7) 0.2402(2) 0.0321(17) Uani 1 1 d .
H27A H 0.2143 0.5306 0.2415 0.038 Uiso 1 1 calc R
C28 C 0.3900(6) 0.4191(7) 0.2461(2) 0.0294(16) Uani 1 1 d .
H28A H 0.3670 0.3470 0.2515 0.035 Uiso 1 1 calc R
C29 C 0.7937(6) 0.2746(7) 0.2348(2) 0.0287(16) Uani 1 1 d .
H29A H 0.8138 0.3277 0.2573 0.043 Uiso 1 1 calc R
H29B H 0.7880 0.3131 0.2039 0.043 Uiso 1 1 calc R
H29C H 0.8590 0.1949 0.2340 0.043 Uiso 1 1 calc R
C30 C 0.6104(6) 0.1489(7) 0.2073(2) 0.0337(17) Uani 1 1 d .
H30A H 0.6708 0.0667 0.2100 0.051 Uiso 1 1 calc R
H30B H 0.6191 0.1826 0.1763 0.051 Uiso 1 1 calc R
H30C H 0.5261 0.1436 0.2120 0.051 Uiso 1 1 calc R
C31 C 1.0053(5) 0.1561(6) 0.4274(2) 0.0220(14) Uani 1 1 d .
C32 C 0.9801(6) 0.0473(6) 0.4401(2) 0.0273(16) Uani 1 1 d .
H32A H 0.8966 0.0522 0.4481 0.033 Uiso 1 1 calc R
C33 C 1.0695(6) -0.0667(7) 0.4418(2) 0.0307(17) Uani 1 1 d .
H33A H 1.0463 -0.1374 0.4501 0.037 Uiso 1 1 calc R
C34 C 1.1927(6) -0.0777(6) 0.4313(2) 0.0285(16) Uani 1 1 d .
H34A H 1.2548 -0.1556 0.4325 0.034 Uiso 1 1 calc R
C35 C 1.2243(6) 0.0275(7) 0.4190(2) 0.0326(17) Uani 1 1 d .
H35A H 1.3085 0.0210 0.4116 0.039 Uiso 1 1 calc R
C36 C 1.1347(5) 0.1398(7) 0.4176(2) 0.0278(16) Uani 1 1 d .
H36A H 1.1592 0.2101 0.4099 0.033 Uiso 1 1 calc R
C37 C 0.7331(6) 0.2963(7) 0.4436(2) 0.0278(16) Uani 1 1 d .
H37A H 0.7065 0.2462 0.4217 0.042 Uiso 1 1 calc R
H37B H 0.6706 0.3776 0.4458 0.042 Uiso 1 1 calc R
H37C H 0.7423 0.2563 0.4742 0.042 Uiso 1 1 calc R
C38 C 0.9278(7) 0.4115(7) 0.4666(3) 0.0387(19) Uani 1 1 d .
H38A H 1.0077 0.4231 0.4577 0.058 Uiso 1 1 calc R
H38B H 0.9337 0.3711 0.4971 0.058 Uiso 1 1 calc R
H38C H 0.8630 0.4915 0.4681 0.058 Uiso 1 1 calc R
C39 C 0.8786(5) 0.5408(6) 0.2933(2) 0.0209(14) Uani 1 1 d .
C40 C 0.7762(5) 0.6368(6) 0.3116(2) 0.0273(16) Uani 1 1 d .
H40A H 0.7549 0.6356 0.3437 0.033 Uiso 1 1 calc R
C41 C 0.7064(6) 0.7317(6) 0.2843(2) 0.0268(16) Uani 1 1 d .
H41A H 0.6385 0.7944 0.2979 0.032 Uiso 1 1 calc R
C42 C 0.7350(6) 0.7359(6) 0.2373(2) 0.0270(16) Uani 1 1 d .
H42A H 0.6873 0.8014 0.2185 0.032 Uiso 1 1 calc R
C43 C 0.8341(6) 0.6434(7) 0.2180(2) 0.0304(17) Uani 1 1 d .
H43A H 0.8538 0.6447 0.1857 0.036 Uiso 1 1 calc R
C44 C 0.9049(6) 0.5486(6) 0.2460(2) 0.0276(16) Uani 1 1 d .
H44A H 0.9735 0.4871 0.2323 0.033 Uiso 1 1 calc R
C45 C 1.0894(6) 0.3015(7) 0.2963(3) 0.0354(18) Uani 1 1 d .
H45A H 1.1411 0.2359 0.3158 0.053 Uiso 1 1 calc R
H45B H 1.1422 0.3409 0.2785 0.053 Uiso 1 1 calc R
H45C H 1.0447 0.2666 0.2749 0.053 Uiso 1 1 calc R
C46 C 1.0680(6) 0.5003(6) 0.3656(3) 0.0326(17) Uani 1 1 d .
H46A H 1.0128 0.5632 0.3859 0.049 Uiso 1 1 calc R
H46B H 1.1109 0.5392 0.3429 0.049 Uiso 1 1 calc R
H46C H 1.1294 0.4406 0.3843 0.049 Uiso 1 1 calc R
K3 K 0.15759(12) 0.37297(13) 0.00763(5) 0.0246(4) Uani 1 1 d .
Si5 Si 0.13621(15) 0.71376(16) -0.00242(6) 0.0219(4) Uani 1 1 d .
Si6 Si 0.02318(15) 0.62796(17) 0.08471(6) 0.0214(4) Uani 1 1 d .
N3 N 0.0754(4) 0.6224(5) 0.02964(18) 0.0228(12) Uani 1 1 d .
C47 C 0.3157(6) 0.2063(7) 0.1116(3) 0.0319(18) Uani 1 1 d .
C48 C 0.3975(6) 0.2699(7) 0.0976(3) 0.0324(17) Uani 1 1 d .
H48A H 0.4141 0.3251 0.1186 0.039 Uiso 1 1 calc R
C49 C 0.4551(6) 0.2551(6) 0.0541(3) 0.0303(17) Uani 1 1 d .
H49A H 0.5100 0.3002 0.0452 0.036 Uiso 1 1 calc R
C50 C 0.4322(6) 0.1737(7) 0.0231(3) 0.0332(18) Uani 1 1 d .
H50A H 0.4724 0.1614 -0.0068 0.040 Uiso 1 1 calc R
C51 C 0.3492(6) 0.1105(7) 0.0369(3) 0.0379(19) Uani 1 1 d .
H51A H 0.3300 0.0575 0.0156 0.045 Uiso 1 1 calc R
C52 C 0.2951(6) 0.1240(6) 0.0805(3) 0.0354(19) Uani 1 1 d .
H52A H 0.2427 0.0765 0.0897 0.042 Uiso 1 1 calc R
C53 C 0.2589(6) 0.2209(9) 0.1606(3) 0.052(2) Uani 1 1 d .
H53A H 0.2845 0.2827 0.1769 0.078 Uiso 1 1 calc R
H53B H 0.2875 0.1422 0.1772 0.078 Uiso 1 1 calc R
H53C H 0.1681 0.2473 0.1593 0.078 Uiso 1 1 calc R
C54 C 0.2627(5) 0.6176(6) -0.0438(2) 0.0214(14) Uani 1 1 d .
C55 C 0.3544(5) 0.5135(6) -0.0275(2) 0.0224(15) Uani 1 1 d .
H55A H 0.3504 0.4912 0.0043 0.027 Uiso 1 1 calc R
C56 C 0.4508(5) 0.4414(6) -0.0557(2) 0.0263(16) Uani 1 1 d .
H56A H 0.5117 0.3724 -0.0430 0.032 Uiso 1 1 calc R
C57 C 0.4575(5) 0.4710(6) -0.1022(2) 0.0259(16) Uani 1 1 d .
H57A H 0.5222 0.4215 -0.1219 0.031 Uiso 1 1 calc R
C58 C 0.3694(6) 0.5730(7) -0.1199(3) 0.0328(18) Uani 1 1 d .
H58A H 0.3748 0.5947 -0.1517 0.039 Uiso 1 1 calc R
C59 C 0.2727(6) 0.6442(7) -0.0914(2) 0.0294(16) Uani 1 1 d .
H59A H 0.2118 0.7126 -0.1044 0.035 Uiso 1 1 calc R
C60 C 0.2135(6) 0.8092(7) 0.0302(3) 0.0357(18) Uani 1 1 d .
H60A H 0.1533 0.8615 0.0524 0.054 Uiso 1 1 calc R
H60B H 0.2438 0.8606 0.0082 0.054 Uiso 1 1 calc R
H60C H 0.2836 0.7549 0.0469 0.054 Uiso 1 1 calc R
C61 C 0.0211(6) 0.8266(6) -0.0392(2) 0.0307(17) Uani 1 1 d .
H61A H -0.0462 0.8785 -0.0193 0.046 Uiso 1 1 calc R
H61B H -0.0133 0.7824 -0.0609 0.046 Uiso 1 1 calc R
H61C H 0.0625 0.8780 -0.0566 0.046 Uiso 1 1 calc R
C62 C -0.1361(5) 0.7484(6) 0.0924(2) 0.0198(14) Uani 1 1 d .
C63 C -0.1465(6) 0.8739(6) 0.0877(2) 0.0276(16) Uani 1 1 d .
H63A H -0.0732 0.8958 0.0812 0.033 Uiso 1 1 calc R
C64 C -0.2596(6) 0.9670(6) 0.0921(2) 0.0319(17) Uani 1 1 d .
H64A H -0.2630 1.0505 0.0884 0.038 Uiso 1 1 calc R
C65 C -0.3679(6) 0.9367(6) 0.1019(2) 0.0300(16) Uani 1 1 d .
H65A H -0.4455 0.9993 0.1059 0.036 Uiso 1 1 calc R
C66 C -0.3612(6) 0.8149(7) 0.1058(2) 0.0304(17) Uani 1 1 d .
H66A H -0.4353 0.7939 0.1114 0.036 Uiso 1 1 calc R
C67 C -0.2473(6) 0.7217(6) 0.1016(2) 0.0273(16) Uani 1 1 d .
H67A H -0.2453 0.6385 0.1050 0.033 Uiso 1 1 calc R
C68 C 0.0027(6) 0.4761(6) 0.1028(2) 0.0287(16) Uani 1 1 d .
H68A H 0.0827 0.4110 0.0996 0.043 Uiso 1 1 calc R
H68D H -0.0576 0.4581 0.0830 0.043 Uiso 1 1 calc R
H68B H -0.0276 0.4803 0.1352 0.043 Uiso 1 1 calc R
C69 C 0.1236(6) 0.6611(7) 0.1294(2) 0.0331(17) Uani 1 1 d .
H69D H 0.2068 0.6011 0.1269 0.050 Uiso 1 1 calc R
H69A H 0.0870 0.6558 0.1604 0.050 Uiso 1 1 calc R
H69B H 0.1294 0.7439 0.1242 0.050 Uiso 1 1 calc R

loop_
_atom_site_aniso_label
_atom_site_aniso_U_11
_atom_site_aniso_U_22
_atom_site_aniso_U_33
_atom_site_aniso_U_23
_atom_site_aniso_U_13
_atom_site_aniso_U_12
K1 0.0194(6) 0.0201(8) 0.0350(9) -0.0054(7) -0.0021(6) -0.0059(6)
K2 0.0171(6) 0.0242(8) 0.0331(9) -0.0057(7) -0.0009(6) -0.0072(6)
Si1 0.0149(8) 0.0194(10) 0.0338(11) -0.0038(8) 0.0004(7) -0.0094(8)
Si2 0.0178(8) 0.0226(10) 0.0282(11) -0.0058(8) -0.0008(7) -0.0085(8)
Si3 0.0164(8) 0.0225(10) 0.0290(11) -0.0045(8) -0.0015(7) -0.0088(8)
Si4 0.0149(8) 0.0210(10) 0.0356(11) -0.0024(9) 0.0006(8) -0.0091(8)
N1 0.015(2) 0.016(3) 0.033(3) -0.004(2) 0.000(2) -0.008(2)
N2 0.012(2) 0.017(3) 0.030(3) -0.004(2) 0.003(2) -0.003(2)
C1 0.033(4) 0.032(4) 0.036(5) -0.012(4) 0.011(3) -0.014(3)
C2 0.031(4) 0.032(4) 0.047(5) -0.012(4) 0.008(3) -0.019(3)
C3 0.027(3) 0.029(5) 0.055(5) -0.018(4) -0.001(3) -0.005(3)
C4 0.027(3) 0.027(4) 0.043(5) -0.004(4) 0.000(3) -0.001(3)
C5 0.026(3) 0.030(4) 0.043(5) -0.004(4) 0.006(3) -0.013(3)
C6 0.019(3) 0.032(4) 0.041(5) -0.008(4) 0.000(3) -0.009(3)
C7 0.065(5) 0.049(6) 0.038(5) -0.009(4) 0.013(4) -0.027(5)
C8 0.020(3) 0.021(4) 0.034(4) -0.009(3) 0.006(3) -0.007(3)
C9 0.025(3) 0.025(4) 0.036(4) -0.006(3) 0.009(3) -0.012(3)
C10 0.019(3) 0.023(4) 0.057(5) -0.011(4) 0.003(3) -0.009(3)
C11 0.027(3) 0.039(5) 0.036(5) -0.016(4) 0.000(3) -0.007(3)
C12 0.031(3) 0.032(5) 0.031(4) -0.004(4) 0.011(3) -0.002(3)
C13 0.018(3) 0.025(4) 0.042(5) -0.007(3) 0.010(3) -0.009(3)
C14 0.035(4) 0.044(5) 0.037(5) -0.003(4) -0.003(3) -0.019(4)
C15 0.025(3) 0.026(4) 0.031(4) -0.007(3) 0.003(3) -0.018(3)
C16 0.035(4) 0.039(5) 0.030(4) -0.005(4) 0.007(3) -0.024(4)
C17 0.056(5) 0.057(6) 0.029(4) 0.010(4) -0.003(4) -0.043(5)
C18 0.034(4) 0.036(5) 0.055(6) 0.013(4) -0.021(4) -0.020(4)
C19 0.022(3) 0.034(4) 0.052(5) 0.006(4) -0.009(3) -0.015(3)
C20 0.027(3) 0.029(4) 0.038(4) -0.005(3) -0.002(3) -0.020(3)
C21 0.026(3) 0.030(4) 0.052(5) -0.009(4) 0.011(3) -0.012(3)
C22 0.022(3) 0.033(4) 0.053(5) -0.004(4) -0.003(3) -0.018(3)
C23 0.024(3) 0.026(4) 0.023(4) 0.001(3) -0.001(3) -0.012(3)
C24 0.024(3) 0.029(4) 0.026(4) -0.009(3) 0.002(3) -0.014(3)
C25 0.032(3) 0.025(4) 0.033(4) -0.001(3) -0.003(3) -0.010(3)
C26 0.028(3) 0.032(5) 0.034(4) -0.006(3) -0.003(3) -0.005(3)
C27 0.018(3) 0.036(5) 0.041(5) 0.002(4) -0.007(3) -0.007(3)
C28 0.026(3) 0.033(4) 0.033(4) -0.002(3) -0.002(3) -0.014(3)
C29 0.025(3) 0.032(4) 0.029(4) -0.003(3) 0.005(3) -0.010(3)
C30 0.029(3) 0.033(5) 0.039(5) -0.006(4) 0.002(3) -0.011(3)
C31 0.019(3) 0.026(4) 0.023(4) -0.003(3) -0.004(3) -0.008(3)
C32 0.024(3) 0.037(5) 0.025(4) -0.004(3) 0.000(3) -0.015(3)
C33 0.029(3) 0.026(4) 0.038(4) -0.004(3) 0.001(3) -0.010(3)
C34 0.032(3) 0.018(4) 0.031(4) -0.004(3) 0.000(3) 0.000(3)
C35 0.018(3) 0.037(5) 0.041(5) 0.005(4) 0.003(3) -0.006(3)
C36 0.017(3) 0.036(4) 0.033(4) 0.007(3) -0.003(3) -0.013(3)
C37 0.025(3) 0.033(4) 0.025(4) -0.005(3) 0.008(3) -0.007(3)
C38 0.040(4) 0.044(5) 0.038(5) -0.013(4) -0.002(4) -0.019(4)
C39 0.014(3) 0.014(3) 0.035(4) -0.004(3) 0.003(3) -0.005(3)
C40 0.021(3) 0.023(4) 0.043(4) 0.006(3) 0.000(3) -0.016(3)
C41 0.022(3) 0.018(4) 0.040(5) -0.001(3) -0.004(3) -0.005(3)
C42 0.032(3) 0.019(4) 0.031(4) 0.003(3) -0.011(3) -0.008(3)
C43 0.034(4) 0.039(5) 0.023(4) 0.001(3) -0.003(3) -0.019(4)
C44 0.023(3) 0.029(4) 0.033(4) -0.011(3) 0.006(3) -0.012(3)
C45 0.022(3) 0.032(4) 0.055(5) -0.002(4) 0.008(3) -0.012(3)
C46 0.025(3) 0.027(4) 0.049(5) 0.002(4) -0.006(3) -0.012(3)
K3 0.0177(6) 0.0232(8) 0.0332(9) -0.0046(7) -0.0016(6) -0.0063(6)
Si5 0.0159(8) 0.0201(10) 0.0323(11) -0.0023(8) 0.0014(7) -0.0094(8)
Si6 0.0177(8) 0.0205(10) 0.0262(11) -0.0045(8) -0.0006(7) -0.0060(8)
N3 0.013(2) 0.022(3) 0.035(3) -0.004(3) -0.001(2) -0.007(2)
C47 0.021(3) 0.035(5) 0.044(5) 0.012(4) -0.010(3) -0.013(3)
C48 0.029(3) 0.031(4) 0.040(5) 0.007(4) -0.009(3) -0.013(3)
C49 0.021(3) 0.026(4) 0.047(5) 0.002(4) 0.000(3) -0.011(3)
C50 0.018(3) 0.031(5) 0.040(5) 0.000(4) 0.001(3) 0.008(3)
C51 0.029(4) 0.023(4) 0.060(6) -0.008(4) -0.014(4) -0.004(3)
C52 0.023(3) 0.028(4) 0.059(6) 0.008(4) -0.009(4) -0.013(3)
C53 0.029(4) 0.086(7) 0.047(5) 0.012(5) -0.008(4) -0.026(5)
C54 0.014(3) 0.021(4) 0.033(4) 0.000(3) -0.002(3) -0.011(3)
C55 0.017(3) 0.023(4) 0.030(4) -0.004(3) 0.005(3) -0.011(3)
C56 0.012(3) 0.025(4) 0.041(5) -0.004(3) 0.005(3) -0.005(3)
C57 0.015(3) 0.033(4) 0.032(4) -0.014(3) 0.008(3) -0.010(3)
C58 0.030(3) 0.040(5) 0.036(4) -0.006(4) 0.009(3) -0.021(4)
C59 0.026(3) 0.032(4) 0.033(4) 0.004(3) -0.003(3) -0.013(3)
C60 0.024(3) 0.029(4) 0.058(5) -0.007(4) 0.008(3) -0.014(3)
C61 0.021(3) 0.025(4) 0.045(5) -0.001(3) 0.006(3) -0.007(3)
C62 0.016(3) 0.018(4) 0.022(4) -0.006(3) 0.003(3) -0.001(3)
C63 0.024(3) 0.021(4) 0.040(4) -0.009(3) 0.004(3) -0.010(3)
C64 0.028(3) 0.022(4) 0.044(5) -0.010(3) 0.000(3) -0.005(3)
C65 0.021(3) 0.027(4) 0.036(4) -0.009(3) -0.002(3) 0.003(3)
C66 0.020(3) 0.033(4) 0.040(4) -0.003(4) -0.009(3) -0.010(3)
C67 0.026(3) 0.022(4) 0.034(4) -0.001(3) -0.002(3) -0.009(3)
C68 0.027(3) 0.027(4) 0.029(4) -0.004(3) 0.004(3) -0.005(3)
C69 0.022(3) 0.046(5) 0.029(4) -0.011(4) -0.005(3) -0.007(3)

loop_
_atom_type_symbol
_atom_type_description
_atom_type_scat_dispersion_real
_atom_type_scat_dispersion_imag
_atom_type_scat_source
C C 0.0033 0.0016 'International Tables Vol C Tables 4.2.6.8 and 6.1.1.4'
H H 0.0000 0.0000 'International Tables Vol C Tables 4.2.6.8 and 6.1.1.4'
N N 0.0061 0.0033 'International Tables Vol C Tables 4.2.6.8 and 6.1.1.4'
Si Si 0.0817 0.0704 'International Tables Vol C Tables 4.2.6.8 and 6.1.1.4'
K K 0.2009 0.2494 'International Tables Vol C Tables 4.2.6.8 and 6.1.1.4'

loop_
_geom_angle_atom_site_label_1
_geom_angle_atom_site_label_2
_geom_angle_atom_site_label_3
_geom_angle
_geom_angle_site_symmetry_1
_geom_angle_site_symmetry_3
Cnt1 K1 N1 115.0 . .
Cnt1 K1 N2 139.9 . .
Cnt2 K2 N1 137.0 . .
Cnt2 K2 N2 122.4 . .
N1 K1 N2 93.74(14) . .
N1 K1 C31 128.51(16) . .
N2 K1 C31 56.90(16) . .
N1 K1 C3 139.72(18) . .
N2 K1 C3 120.38(15) . .
C31 K1 C3 90.17(18) . .
N1 K1 C4 125.51(16) . .
N2 K1 C4 140.66(15) . .
C31 K1 C4 94.22(18) . .
C3 K1 C4 24.67(17) . .
N1 K1 C29 57.16(14) . .
N2 K1 C29 85.51(16) . .
C31 K1 C29 140.94(17) . .
C3 K1 C29 101.76(19) . .
C4 K1 C29 112.02(19) . .
N1 K1 C20 67.98(16) . .
N2 K1 C20 129.30(16) . .
C31 K1 C20 97.26(16) . .
C3 K1 C20 100.11(18) . .
C4 K1 C20 75.47(18) . .
C29 K1 C20 116.56(16) . .
N1 K1 C32 123.08(16) . .
N2 K1 C32 78.97(16) . .
C31 K1 C32 24.50(15) . .
C3 K1 C32 86.62(19) . .
C4 K1 C32 80.92(19) . .
C29 K1 C32 164.47(18) . .
C20 K1 C32 74.06(16) . .
N1 K1 Si3 102.03(12) . .
N2 K1 Si3 28.96(10) . .
C31 K1 Si3 32.73(12) . .
C3 K1 Si3 118.21(14) . .
C4 K1 Si3 126.79(14) . .
C29 K1 Si3 113.41(14) . .
C20 K1 Si3 106.51(14) . .
C32 K1 Si3 51.17(13) . .
N1 K1 C2 123.66(17) . .
N2 K1 C2 117.59(14) . .
C31 K1 C2 107.76(16) . .
C3 K1 C2 23.07(17) . .
C4 K1 C2 40.98(18) . .
C29 K1 C2 78.70(18) . .
C20 K1 C2 111.50(17) . .
C32 K1 C2 108.86(18) . .
Si3 K1 C2 128.48(11) . .
N1 K1 Si2 26.34(11) . .
N2 K1 Si2 94.30(11) . .
C31 K1 Si2 146.19(13) . .
C3 K1 Si2 121.93(15) . .
C4 K1 Si2 119.32(14) . .
C29 K1 Si2 31.43(10) . .
C20 K1 Si2 87.90(13) . .
C32 K1 Si2 148.95(12) . .
Si3 K1 Si2 113.89(6) . .
C2 K1 Si2 101.16(13) . .
N1 K1 Si4 103.69(11) . .
N2 K1 Si4 24.71(10) . .
C31 K1 Si4 67.98(12) . .
C3 K1 Si4 101.15(13) . .
C4 K1 Si4 125.12(12) . .
C29 K1 Si4 73.23(12) . .
C20 K1 Si4 154.01(14) . .
C32 K1 Si4 92.44(12) . .
Si3 K1 Si4 49.62(5) . .
C2 K1 Si4 93.73(11) . .
Si2 K1 Si4 93.39(5) . .
N2 K2 N1 93.92(14) . .
N2 K2 C11 146.44(17) . .
N1 K2 C11 118.61(16) . .
N2 K2 C12 125.67(16) . .
N1 K2 C12 140.09(16) . .
C11 K2 C12 24.43(16) . .
N2 K2 C37 56.93(14) . .
N1 K2 C37 88.49(16) . .
C11 K2 C37 112.31(18) . .
C12 K2 C37 115.66(18) . .
N2 K2 C23 126.58(16) . .
N1 K2 C23 56.83(16) . .
C11 K2 C23 81.81(17) . .
C12 K2 C23 90.91(18) . .
C37 K2 C23 144.37(17) . .
N2 K2 C40 67.10(15) . .
N1 K2 C40 130.57(16) . .
C11 K2 C40 94.42(18) . .
C12 K2 C40 70.73(17) . .
C37 K2 C40 113.13(16) . .
C23 K2 C40 97.36(16) . .
N2 K2 C24 120.88(15) . .
N1 K2 C24 79.00(16) . .
C11 K2 C24 76.50(18) . .
C12 K2 C24 76.30(18) . .
C37 K2 C24 167.23(17) . .
C23 K2 C24 24.45(14) . .
C40 K2 C24 74.12(16) . .
N2 K2 C10 136.81(17) . .
N1 K2 C10 113.42(14) . .
C11 K2 C10 23.64(17) . .
C12 K2 C10 41.52(16) . .
C37 K2 C10 89.68(17) . .
C23 K2 C10 96.60(17) . .
C40 K2 C10 110.68(17) . .
C24 K2 C10 97.59(17) . .
N2 K2 Si2 100.72(12) . .
N1 K2 Si2 28.90(11) . .
C11 K2 Si2 111.75(13) . .
C12 K2 Si2 123.76(14) . .
C37 K2 Si2 115.86(14) . .
C23 K2 Si2 32.85(12) . .
C40 K2 Si2 107.30(14) . .
C24 K2 Si2 51.38(12) . .
C10 K2 Si2 119.56(12) . .
N2 K2 C13 104.98(15) . .
N1 K2 C13 159.70(14) . .
C11 K2 C13 41.73(15) . .
C12 K2 C13 23.66(16) . .
C37 K2 C13 95.57(17) . .
C23 K2 C13 114.22(17) . .
C40 K2 C13 65.60(16) . .
C24 K2 C13 97.06(17) . .
C10 K2 C13 46.93(14) . .
Si2 K2 C13 147.01(13) . .
N2 K2 Si3 26.02(11) . .
N1 K2 Si3 94.95(11) . .
C11 K2 Si3 132.69(14) . .
C12 K2 Si3 122.48(14) . .
C37 K2 Si3 31.26(10) . .
C23 K2 Si3 145.16(13) . .
C40 K2 Si3 86.05(12) . .
C24 K2 Si3 146.59(12) . .
C10 K2 Si3 114.68(14) . .
Si2 K2 Si3 113.14(6) . .
C13 K2 Si3 98.82(12) . .
N1 Si1 C21 113.3(3) . .
N1 Si1 C15 109.8(3) . .
C21 Si1 C15 105.9(3) . .
N1 Si1 C22 116.5(3) . .
C21 Si1 C22 104.3(3) . .
C15 Si1 C22 106.2(3) . .
N1 Si1 K2 46.58(18) . .
C21 Si1 K2 69.3(2) . .
C15 Si1 K2 109.20(18) . .
C22 Si1 K2 144.5(2) . .
N1 Si1 K1 40.23(18) . .
C21 Si1 K1 124.0(2) . .
C15 Si1 K1 69.63(17) . .
C22 Si1 K1 131.2(2) . .
K2 Si1 K1 61.32(4) . .
N1 Si2 C30 116.9(3) . .
N1 Si2 C29 109.8(3) . .
C30 Si2 C29 105.9(3) . .
N1 Si2 C23 111.7(3) . .
C30 Si2 C23 106.4(3) . .
C29 Si2 C23 105.3(3) . .
N1 Si2 K2 56.95(18) . .
C30 Si2 K2 167.4(2) . .
C29 Si2 K2 86.6(2) . .
C23 Si2 K2 69.3(2) . .
N1 Si2 K1 47.10(16) . .
C30 Si2 K1 118.6(2) . .
C29 Si2 K1 64.3(2) . .
C23 Si2 K1 135.0(2) . .
K2 Si2 K1 66.52(5) . .
N2 Si3 C38 117.1(3) . .
N2 Si3 C31 110.6(3) . .
C38 Si3 C31 106.4(3) . .
N2 Si3 C37 110.4(3) . .
C38 Si3 C37 105.6(3) . .
C31 Si3 C37 106.1(3) . .
N2 Si3 K1 57.81(18) . .
C38 Si3 K1 165.5(2) . .
C31 Si3 K1 66.54(19) . .
C37 Si3 K1 88.8(2) . .
N2 Si3 K2 46.73(16) . .
C38 Si3 K2 121.4(3) . .
C31 Si3 K2 132.14(19) . .
C37 Si3 K2 64.7(2) . .
K1 Si3 K2 66.41(5) . .
N2 Si4 C46 116.1(3) . .
N2 Si4 C39 110.0(2) . .
C46 Si4 C39 104.0(3) . .
N2 Si4 C45 114.2(3) . .
C46 Si4 C45 105.6(3) . .
C39 Si4 C45 106.1(3) . .
N2 Si4 K1 46.78(18) . .
C46 Si4 K1 143.5(2) . .
C39 Si4 K1 112.18(18) . .
C45 Si4 K1 69.2(2) . .
N2 Si4 K2 40.60(17) . .
C46 Si4 K2 132.0(2) . .
C39 Si4 K2 69.68(17) . .
C45 Si4 K2 122.1(2) . .
K1 Si4 K2 61.24(4) . .
Si2 N1 Si1 131.6(3) . .
Si2 N1 K1 106.6(2) . .
Si1 N1 K1 116.7(3) . .
Si2 N1 K2 94.2(2) . .
Si1 N1 K2 108.6(2) . .
K1 N1 K2 86.39(13) . .
Si3 N2 Si4 132.0(3) . .
Si3 N2 K2 107.2(2) . .
Si4 N2 K2 116.3(2) . .
Si3 N2 K1 93.2(2) . .
Si4 N2 K1 108.5(2) . .
K2 N2 K1 85.93(13) . .
C2 C1 C6 117.1(7) . .
C2 C1 C7 122.9(6) . .
C6 C1 C7 120.0(6) . .
C3 C2 C1 123.0(6) . .
C3 C2 K1 67.3(4) . .
C1 C2 K1 92.0(4) . .
C2 C3 C4 118.9(7) . .
C2 C3 K1 89.6(4) . .
C4 C3 K1 78.0(4) . .
C3 C4 C5 118.8(7) . .
C3 C4 K1 77.3(4) . .
C5 C4 K1 90.6(4) . .
C6 C5 C4 120.8(6) . .
C5 C6 C1 121.3(6) . .
C13 C8 C9 118.5(6) . .
C13 C8 C14 121.9(5) . .
C9 C8 C14 119.6(6) . .
C10 C9 C8 120.0(6) . .
C11 C10 C9 121.1(6) . .
C11 C10 K2 71.0(4) . .
C9 C10 K2 87.1(4) . .
C10 C11 C12 119.3(6) . .
C10 C11 K2 85.4(4) . .
C12 C11 K2 79.4(4) . .
C11 C12 C13 119.8(7) . .
C11 C12 K2 76.1(4) . .
C13 C12 K2 86.4(4) . .
C8 C13 C12 121.4(6) . .
C8 C13 K2 86.8(4) . .
C12 C13 K2 70.0(4) . .
C20 C15 C16 115.7(6) . .
C20 C15 Si1 120.5(5) . .
C16 C15 Si1 123.8(5) . .
C17 C16 C15 121.8(7) . .
C18 C17 C16 120.9(7) . .
C17 C18 C19 119.4(7) . .
C18 C19 C20 119.9(7) . .
C19 C20 C15 122.3(7) . .
C19 C20 K1 110.8(4) . .
C15 C20 K1 91.3(4) . .
C24 C23 C28 115.9(6) . .
C24 C23 Si2 124.5(5) . .
C28 C23 Si2 119.6(5) . .
C24 C23 K2 79.9(4) . .
C28 C23 K2 114.6(4) . .
Si2 C23 K2 77.8(2) . .
C25 C24 C23 121.4(6) . .
C25 C24 K2 116.8(5) . .
C23 C24 K2 75.6(4) . .
C24 C25 C26 120.9(6) . .
C27 C26 C25 118.8(7) . .
C28 C27 C26 120.5(6) . .
C27 C28 C23 122.5(6) . .
Si2 C29 K1 84.3(2) . .
C32 C31 C36 113.8(6) . .
C32 C31 Si3 126.2(5) . .
C36 C31 Si3 120.0(5) . .
C32 C31 K1 84.4(4) . .
C36 C31 K1 106.6(4) . .
Si3 C31 K1 80.7(2) . .
C33 C32 C31 124.0(6) . .
C33 C32 K1 111.4(4) . .
C31 C32 K1 71.1(4) . .
C32 C33 C34 119.8(6) . .
C33 C34 C35 119.0(7) . .
C36 C35 C34 120.5(6) . .
C35 C36 C31 122.8(6) . .
Si3 C37 K2 84.1(2) . .
C44 C39 C40 115.7(6) . .
C44 C39 Si4 125.1(5) . .
C40 C39 Si4 119.1(5) . .
C41 C40 C39 122.4(6) . .
C41 C40 K2 114.0(4) . .
C39 C40 K2 91.2(3) . .
C40 C41 C42 120.2(6) . .
C41 C42 C43 119.2(6) . .
C42 C43 C44 120.1(6) . .
C39 C44 C43 122.4(6) . .
Cnt3 K3 N3 118.7 . .
Cnt3 K3 N3 138.3 . 2_565
N3 K3 N3 93.85(14) . 2_565
N3 K3 C51 143.32(17) . .
N3 K3 C51 118.22(16) 2_565 .
N3 K3 C68 57.33(16) . .
N3 K3 C68 86.92(16) 2_565 .
C51 K3 C68 104.3(2) . .
N3 K3 C55 67.59(15) . .
N3 K3 C55 130.14(16) 2_565 .
C51 K3 C55 99.78(17) . .
C68 K3 C55 115.07(16) . .
N3 K3 C50 128.04(17) . .
N3 K3 C50 138.11(18) 2_565 .
C51 K3 C50 24.79(17) . .
C68 K3 C50 114.19(18) . .
C55 K3 C50 75.00(17) . .
N3 K3 C62 126.78(16) . 2_565
N3 K3 C62 56.81(14) 2_565 2_565
C51 K3 C62 87.78(18) . 2_565
C68 K3 C62 142.69(15) . 2_565
C55 K3 C62 96.87(16) . 2_565
C50 K3 C62 91.54(18) . 2_565
N3 K3 C67 121.31(16) . 2_565
N3 K3 C67 78.85(15) 2_565 2_565
C51 K3 C67 84.37(19) . 2_565
C68 K3 C67 165.65(16) . 2_565
C55 K3 C67 73.82(16) . 2_565
C50 K3 C67 78.39(18) . 2_565
C62 K3 C67 24.29(13) 2_565 2_565
N3 K3 Si6 100.58(11) . 2_565
N3 K3 Si6 29.02(11) 2_565 2_565
C51 K3 Si6 116.10(14) . 2_565
C68 K3 Si6 114.43(13) . 2_565
C55 K3 Si6 106.55(13) . 2_565
C50 K3 Si6 124.33(15) . 2_565
C62 K3 Si6 32.94(11) 2_565 2_565
C67 K3 Si6 51.23(11) 2_565 2_565
N3 K3 C52 127.94(18) . .
N3 K3 C52 115.75(15) 2_565 .
C51 K3 C52 23.01(18) . .
C68 K3 C52 81.32(18) . .
C55 K3 C52 111.66(16) . .
C50 K3 C52 41.43(17) . .
C62 K3 C52 105.25(18) 2_565 .
C67 K3 C52 106.48(18) 2_565 .
Si6 K3 C52 126.41(13) 2_565 .
N3 K3 C49 105.58(15) . .
N3 K3 C49 159.57(16) 2_565 .
C51 K3 C49 41.35(16) . .
C68 K3 C49 98.14(17) . .
C55 K3 C49 65.28(16) . .
C50 K3 C49 23.27(17) . .
C62 K3 C49 113.08(16) 2_565 .
C67 K3 C49 95.88(16) 2_565 .
Si6 K3 C49 145.89(13) 2_565 .
C52 K3 C49 46.46(14) . .
N3 K3 Si6 26.48(11) . .
N3 K3 Si6 94.92(12) 2_565 .
C51 K3 Si6 125.44(15) . .
C68 K3 Si6 31.42(12) . .
C55 K3 Si6 87.01(12) . .
C50 K3 Si6 122.32(14) . .
C62 K3 Si6 145.53(12) 2_565 .
C67 K3 Si6 147.44(13) 2_565 .
Si6 K3 Si6 113.27(5) 2_565 .
C52 K3 Si6 104.98(15) . .
C49 K3 Si6 99.68(13) . .
N3 Si5 C61 113.7(3) . .
N3 Si5 C60 116.3(3) . .
C61 Si5 C60 104.8(3) . .
N3 Si5 C54 109.8(3) . .
C61 Si5 C54 106.4(3) . .
C60 Si5 C54 104.9(3) . .
N3 Si5 K3 46.05(17) . 2_565
C61 Si5 K3 69.72(19) . 2_565
C60 Si5 K3 143.4(2) . 2_565
C54 Si5 K3 111.33(17) . 2_565
N3 Si5 K3 40.55(19) . .
C61 Si5 K3 123.0(2) . .
C60 Si5 K3 131.8(2) . .
C54 Si5 K3 69.40(18) . .
K3 Si5 K3 61.13(4) 2_565 .
N3 Si6 C69 116.8(3) . .
N3 Si6 C68 110.2(3) . .
C69 Si6 C68 105.3(3) . .
N3 Si6 C62 111.1(3) . .
C69 Si6 C62 106.4(3) . .
C68 Si6 C62 106.4(3) . .
N3 Si6 K3 56.79(16) . 2_565
C69 Si6 K3 167.4(2) . 2_565
C68 Si6 K3 87.3(2) . 2_565
C62 Si6 K3 69.29(19) . 2_565
N3 Si6 K3 48.36(19) . .
C69 Si6 K3 118.5(2) . .
C68 Si6 K3 63.3(2) . .
C62 Si6 K3 135.1(2) . .
K3 Si6 K3 66.73(5) 2_565 .
Si6 N3 Si5 132.7(3) . .
Si6 N3 K3 105.2(2) . .
Si5 N3 K3 116.6(3) . .
Si6 N3 K3 94.18(19) . 2_565
Si5 N3 K3 109.2(2) . 2_565
K3 N3 K3 86.15(14) . 2_565
C48 C47 C52 117.8(7) . .
C48 C47 C53 120.1(7) . .
C52 C47 C53 122.0(6) . .
C49 C48 C47 121.8(7) . .
C48 C49 C50 119.7(6) . .
C48 C49 K3 87.8(4) . .
C50 C49 K3 68.3(4) . .
C49 C50 C51 118.7(7) . .
C49 C50 K3 88.5(4) . .
C51 C50 K3 75.8(4) . .
C52 C51 C50 120.9(7) . .
C52 C51 K3 89.5(4) . .
C50 C51 K3 79.4(4) . .
C51 C52 C47 121.0(6) . .
C51 C52 K3 67.5(4) . .
C47 C52 K3 88.5(4) . .
C55 C54 C59 115.6(6) . .
C55 C54 Si5 120.3(5) . .
C59 C54 Si5 124.1(5) . .
C56 C55 C54 123.1(6) . .
C56 C55 K3 113.1(4) . .
C54 C55 K3 94.4(3) . .
C57 C56 C55 119.5(6) . .
C56 C57 C58 119.5(6) . .
C57 C58 C59 120.5(7) . .
C58 C59 C54 121.8(7) . .
C67 C62 C63 116.1(5) . .
C67 C62 Si6 124.6(5) . .
C63 C62 Si6 119.3(4) . .
C67 C62 K3 81.3(4) . 2_565
C63 C62 K3 111.6(4) . 2_565
Si6 C62 K3 77.8(2) . 2_565
C64 C63 C62 122.7(6) . .
C63 C64 C65 119.4(6) . .
C66 C65 C64 119.3(6) . .
C65 C66 C67 121.1(6) . .
C66 C67 C62 121.4(6) . .
C66 C67 K3 114.9(4) . 2_565
C62 C67 K3 74.4(4) . 2_565
Si6 C68 K3 85.3(2) . .

loop_
_geom_bond_atom_site_label_1
_geom_bond_atom_site_label_2
_geom_bond_distance
_geom_bond_site_symmetry_2
K1 N1 2.761(5) .
K1 N2 2.916(5) .
K1 C31 3.198(6) .
K1 C3 3.255(7) .
K1 C4 3.263(7) .
K1 C29 3.272(7) .
K1 C20 3.303(6) .
K1 C32 3.365(7) .
K1 Si3 3.441(3) .
K1 C2 3.528(7) .
K1 Si2 3.613(2) .
K1 Si4 3.795(3) .
K2 N2 2.769(5) .
K2 N1 2.901(5) .
K2 C11 3.256(7) .
K2 C12 3.297(7) .
K2 C37 3.300(7) .
K2 C23 3.303(6) .
K2 C40 3.306(6) .
K2 C24 3.357(7) .
K2 C10 3.433(7) .
K2 Si2 3.452(3) .
K2 C13 3.503(7) .
K2 Si3 3.632(2) .
K1 Cnt1 3.269 .
K2 Cnt2 3.182 .
Si1 N1 1.673(5) .
Si1 C21 1.880(7) .
Si1 C15 1.883(7) .
Si1 C22 1.889(6) .
Si2 N1 1.673(5) .
Si2 C30 1.882(7) .
Si2 C29 1.894(6) .
Si2 C23 1.916(7) .
Si3 N2 1.668(5) .
Si3 C38 1.880(7) .
Si3 C31 1.885(7) .
Si3 C37 1.895(6) .
Si4 N2 1.673(5) .
Si4 C46 1.888(6) .
Si4 C39 1.892(7) .
Si4 C45 1.894(7) .
C1 C2 1.385(9) .
C1 C6 1.402(9) .
C1 C7 1.510(10) .
C2 C3 1.383(10) .
C3 C4 1.392(9) .
C4 C5 1.409(10) .
C5 C6 1.358(9) .
C8 C13 1.367(9) .
C8 C9 1.415(8) .
C8 C14 1.505(9) .
C9 C10 1.389(9) .
C10 C11 1.381(10) .
C11 C12 1.387(9) .
C12 C13 1.409(10) .
C15 C20 1.413(9) .
C15 C16 1.413(9) .
C16 C17 1.393(10) .
C17 C18 1.376(11) .
C18 C19 1.391(10) .
C19 C20 1.396(9) .
C23 C24 1.412(8) .
C23 C28 1.414(8) .
C24 C25 1.374(9) .
C25 C26 1.389(9) .
C26 C27 1.388(10) .
C27 C28 1.361(9) .
C31 C32 1.402(9) .
C31 C36 1.437(8) .
C32 C33 1.382(10) .
C33 C34 1.383(8) .
C34 C35 1.396(9) .
C35 C36 1.369(10) .
C39 C44 1.391(9) .
C39 C40 1.418(9) .
C40 C41 1.380(9) .
C41 C42 1.384(9) .
C42 C43 1.388(10) .
C43 C44 1.396(9) .
K3 N3 2.795(6) .
K3 N3 2.876(5) 2_565
K3 C51 3.230(7) .
K3 C68 3.235(7) .
K3 C55 3.255(5) .
K3 C50 3.276(6) .
K3 C62 3.281(6) 2_565
K3 C67 3.366(7) 2_565
K3 Si6 3.428(2) 2_565
K3 C52 3.495(7) .
K3 C49 3.525(6) .
K3 Si6 3.610(3) .
K3 Cnt3 3.218 .
Si5 N3 1.670(5) .
Si5 C61 1.870(7) .
Si5 C60 1.887(7) .
Si5 C54 1.904(7) .
Si5 K3 3.771(2) 2_565
Si6 N3 1.667(6) .
Si6 C69 1.874(6) .
Si6 C68 1.888(7) .
Si6 C62 1.907(6) .
Si6 K3 3.428(2) 2_565
N3 K3 2.876(5) 2_565
C47 C48 1.391(8) .
C47 C52 1.395(10) .
C47 C53 1.519(10) .
C48 C49 1.380(10) .
C49 C50 1.393(10) .
C50 C51 1.397(9) .
C51 C52 1.366(10) .
C54 C55 1.402(9) .
C54 C59 1.406(9) .
C55 C56 1.389(9) .
C56 C57 1.382(9) .
C57 C58 1.382(10) .
C58 C59 1.392(9) .
C62 C67 1.401(8) .
C62 C63 1.412(9) .
C62 K3 3.281(6) 2_565
C63 C64 1.391(9) .
C64 C65 1.393(8) .
C65 C66 1.377(9) .
C66 C67 1.398(9) .
C67 K3 3.366(7) 2_565
